data_4101847
loop_
_publ_author_name
'Ba L. Tran'
'Maren Pink'
'Xinfeng Gao'
'Hyunsoo Park'
'Daniel J. Mindiola'

_publ_section_title
;
 Low-Coordinate and Neutral Nitrido Complexes of Vanadium
;
_journal_name_full 'Journal of the American Chemical Society'
_journal_page_first 1458
_journal_page_last 1459
_journal_paper_doi 10.1021/ja908303k
_journal_volume 132
_journal_year 2010
_chemical_formula_moiety 'C44 H55 N4 O1 V1'
_chemical_formula_sum 'C44 H55 N4 O V'
_chemical_formula_weight 707.86
_space_group_IT_number 14
_symmetry_cell_setting monoclinic
_symmetry_Int_Tables_number 14
_symmetry_space_group_name_Hall '-P 2ybc'
_symmetry_space_group_name_H-M 'P 1 21/c 1'
_atom_sites_solution_hydrogens geom
_atom_sites_solution_primary direct
_atom_sites_solution_secondary difmap
_audit_creation_method SHELXL-97
_cell_angle_alpha 90.00
_cell_angle_beta 103.704(5)
_cell_angle_gamma 90.00
_cell_formula_units_Z 4
_cell_length_a 10.480(2)
_cell_length_b 18.768(4)
_cell_length_c 20.844(4)
_cell_measurement_reflns_used 1564
_cell_measurement_temperature 150(2)
_cell_measurement_theta_max 30.51
_cell_measurement_theta_min 1.48
_cell_volume 3983.1(14)
_computing_cell_refinement 'APEX II v.2.2 (Bruker, 2009)'
_computing_data_collection 'APEX II v.2.2 (Bruker, 2009)'
_computing_data_reduction 'APEX II v.2.2 (Bruker, 2009)'
_computing_molecular_graphics 'SHELXTL (Bruker, 2008)'
_computing_publication_material 'SHELXTL (Bruker, 2008)'
_computing_structure_refinement 'SHELXL-97 (Sheldrick, 2008)'
_computing_structure_solution 'SHELXS-97 (Sheldrick, 2008)'
_diffrn_ambient_temperature 150(2)
_diffrn_detector_area_resol_mean 83.33
_diffrn_measured_fraction_theta_full 0.996
_diffrn_measured_fraction_theta_max 0.996
_diffrn_measurement_device_type kappa
_diffrn_measurement_method 'phi and omega scans'
_diffrn_radiation_monochromator graphite
_diffrn_radiation_probe x-ray
_diffrn_radiation_type MoK\a
_diffrn_radiation_wavelength 0.71073
_diffrn_reflns_av_R_equivalents 0.0355
_diffrn_reflns_av_sigmaI/netI 0.0272
_diffrn_reflns_limit_h_max 14
_diffrn_reflns_limit_h_min -10
_diffrn_reflns_limit_k_max 26
_diffrn_reflns_limit_k_min -26
_diffrn_reflns_limit_l_max 29
_diffrn_reflns_limit_l_min -29
_diffrn_reflns_number 61687
_diffrn_reflns_theta_full 30.51
_diffrn_reflns_theta_max 30.51
_diffrn_reflns_theta_min 1.48
_diffrn_source 'fine-focus sealed tube'
_diffrn_source_type 'Bruker APEX II'
_exptl_absorpt_coefficient_mu 0.286
_exptl_absorpt_correction_T_max 0.9430
_exptl_absorpt_correction_T_min 0.8672
_exptl_absorpt_correction_type multi-scan
_exptl_absorpt_process_details 'SADABS, R. Blessing; 1995'
_exptl_crystal_colour black
_exptl_crystal_density_diffrn 1.180
_exptl_crystal_density_method 'not measured'
_exptl_crystal_description block
_exptl_crystal_F_000 1512
_exptl_crystal_size_max 0.25
_exptl_crystal_size_mid 0.20
_exptl_crystal_size_min 0.20
_refine_diff_density_max 1.695
_refine_diff_density_min -0.595
_refine_diff_density_rms 0.058
_refine_ls_extinction_method none
_refine_ls_goodness_of_fit_ref 1.019
_refine_ls_hydrogen_treatment constr
_refine_ls_matrix_type full
_refine_ls_number_parameters 463
_refine_ls_number_reflns 12090
_refine_ls_number_restraints 0
_refine_ls_restrained_S_all 1.019
_refine_ls_R_factor_all 0.0611
_refine_ls_R_factor_gt 0.0460
_refine_ls_shift/su_max 0.001
_refine_ls_shift/su_mean 0.000
_refine_ls_structure_factor_coef Fsqd
_refine_ls_weighting_details 'calc w=1/[\s^2^(Fo^2^)+(0.0684P)^2^+2.1987P] where P=(Fo^2^+2Fc^2^)/3'
_refine_ls_weighting_scheme calc
_refine_ls_wR_factor_gt 0.1219
_refine_ls_wR_factor_ref 0.1346
_reflns_number_gt 9705
_reflns_number_total 12090
_reflns_threshold_expression >2sigma(I)
_cod_data_source_file ja908303k_si_002.cif
_cod_data_source_block 09017
_cod_original_cell_volume 3983.2(15)
_cod_original_sg_symbol_H-M 'P 21/c'
_cod_original_formula_sum 'C44 H55 N4 O1 V1'
_cod_database_code 4101847

loop_
_symmetry_equiv_pos_as_xyz
'x, y, z'
'-x, y+1/2, -z+1/2'
'-x, -y, -z'
'x, -y-1/2, z-1/2'

loop_
_atom_site_label
_atom_site_type_symbol
_atom_site_fract_x
_atom_site_fract_y
_atom_site_fract_z
_atom_site_U_iso_or_equiv
_atom_site_adp_type
_atom_site_occupancy
_atom_site_symmetry_multiplicity
_atom_site_calc_flag
_atom_site_refinement_flags
_atom_site_disorder_assembly
_atom_site_disorder_group
V1 V 0.47293(2) 0.234293(12) 0.417182(11) 0.01771(7) Uani 1 1 d . . .
N1 N 0.38699(14) 0.16282(7) 0.35435(7) 0.0304(3) Uani 1 1 d . . .
N2 N 0.37982(12) 0.32580(6) 0.39884(6) 0.0200(2) Uani 1 1 d . . .
N3 N 0.42856(11) 0.21949(6) 0.50313(5) 0.0183(2) Uani 1 1 d . . .
N4 N 0.65670(12) 0.23853(7) 0.41857(6) 0.0230(2) Uani 1 1 d . . .
O1 O 0.3393(2) 0.07756(11) 0.26916(10) 0.0821(7) Uani 1 1 d . . .
C1 C 0.3651(2) 0.12077(11) 0.31148(10) 0.0428(4) Uani 1 1 d . . .
C2 C 0.34044(14) 0.36394(7) 0.44483(7) 0.0223(3) Uani 1 1 d . . .
C3 C 0.34915(15) 0.33921(7) 0.50909(7) 0.0222(3) Uani 1 1 d . . .
H3A H 0.3286 0.3733 0.5388 0.027 Uiso 1 1 calc R . .
C4 C 0.38359(14) 0.27173(7) 0.53598(7) 0.0202(2) Uani 1 1 d . . .
C5 C 0.2816(2) 0.43722(9) 0.42959(8) 0.0352(4) Uani 1 1 d . . .
H5A H 0.3422 0.4730 0.4540 0.053 Uiso 1 1 calc R . .
H5B H 0.1980 0.4398 0.4428 0.053 Uiso 1 1 calc R . .
H5C H 0.2664 0.4464 0.3821 0.053 Uiso 1 1 calc R . .
C6 C 0.36471(19) 0.25916(9) 0.60452(8) 0.0320(3) Uani 1 1 d . . .
H6A H 0.2716 0.2502 0.6022 0.048 Uiso 1 1 calc R . .
H6B H 0.3936 0.3013 0.6319 0.048 Uiso 1 1 calc R . .
H6C H 0.4167 0.2178 0.6241 0.048 Uiso 1 1 calc R . .
C11 C 0.69407(14) 0.19173(8) 0.37179(7) 0.0235(3) Uani 1 1 d . . .
C12 C 0.6569(2) 0.20649(10) 0.30466(8) 0.0415(4) Uani 1 1 d . . .
H12A H 0.6085 0.2485 0.2896 0.050 Uiso 1 1 calc R . .
C13 C 0.6905(3) 0.15995(11) 0.25942(10) 0.0542(6) Uani 1 1 d . . .
H13A H 0.6636 0.1706 0.2136 0.065 Uiso 1 1 calc R . .
C14 C 0.7620(2) 0.09861(10) 0.27925(10) 0.0411(4) Uani 1 1 d . . .
C15 C 0.79443(17) 0.08308(9) 0.34589(10) 0.0366(4) Uani 1 1 d . . .
H15A H 0.8405 0.0403 0.3607 0.044 Uiso 1 1 calc R . .
C16 C 0.76093(16) 0.12881(8) 0.39164(8) 0.0289(3) Uani 1 1 d . . .
H16A H 0.7842 0.1168 0.4372 0.035 Uiso 1 1 calc R . .
C17 C 0.8047(3) 0.05096(13) 0.22971(14) 0.0656(8) Uani 1 1 d . . .
H17A H 0.7436 0.0563 0.1864 0.098 Uiso 1 1 calc R . .
H17B H 0.8048 0.0012 0.2441 0.098 Uiso 1 1 calc R . .
H17C H 0.8933 0.0644 0.2265 0.098 Uiso 1 1 calc R . .
C21 C 0.75376(14) 0.28054(8) 0.45920(7) 0.0231(3) Uani 1 1 d . . .
C22 C 0.88462(15) 0.28184(9) 0.45448(8) 0.0283(3) Uani 1 1 d . . .
H22A H 0.9117 0.2523 0.4231 0.034 Uiso 1 1 calc R . .
C23 C 0.97539(17) 0.32593(10) 0.49527(10) 0.0360(4) Uani 1 1 d . . .
H23A H 1.0637 0.3258 0.4911 0.043 Uiso 1 1 calc R . .
C24 C 0.94133(17) 0.37020(10) 0.54188(9) 0.0368(4) Uani 1 1 d . . .
C25 C 0.81114(17) 0.36900(9) 0.54628(8) 0.0322(3) Uani 1 1 d . . .
H25A H 0.7846 0.3988 0.5776 0.039 Uiso 1 1 calc R . .
C26 C 0.71935(15) 0.32544(8) 0.50626(7) 0.0258(3) Uani 1 1 d . . .
H26A H 0.6312 0.3259 0.5107 0.031 Uiso 1 1 calc R . .
C27 C 1.0409(2) 0.41841(14) 0.58571(13) 0.0577(6) Uani 1 1 d . . .
H27A H 0.9989 0.4439 0.6163 0.087 Uiso 1 1 calc R . .
H27B H 1.0743 0.4528 0.5584 0.087 Uiso 1 1 calc R . .
H27C H 1.1138 0.3897 0.6109 0.087 Uiso 1 1 calc R . .
C31 C 0.36001(14) 0.35216(7) 0.33165(7) 0.0211(3) Uani 1 1 d . . .
C32 C 0.24706(15) 0.33025(8) 0.28464(7) 0.0263(3) Uani 1 1 d . . .
C33 C 0.23239(17) 0.35309(9) 0.21954(7) 0.0306(3) Uani 1 1 d . . .
H33A H 0.1569 0.3388 0.1870 0.037 Uiso 1 1 calc R . .
C34 C 0.32479(18) 0.39591(9) 0.20129(7) 0.0315(3) Uani 1 1 d . . .
H34A H 0.3130 0.4104 0.1566 0.038 Uiso 1 1 calc R . .
C35 C 0.43428(17) 0.41766(8) 0.24804(7) 0.0282(3) Uani 1 1 d . . .
H35A H 0.4971 0.4475 0.2352 0.034 Uiso 1 1 calc R . .
C36 C 0.45450(15) 0.39646(7) 0.31420(7) 0.0232(3) Uani 1 1 d . . .
C37 C 0.13854(17) 0.28624(11) 0.30231(9) 0.0399(4) Uani 1 1 d . . .
H37 H 0.1751 0.2634 0.3462 0.048 Uiso 1 1 calc R . .
C38 C 0.0876(2) 0.22729(13) 0.25260(13) 0.0565(6) Uani 1 1 d . . .
H38A H 0.0414 0.2485 0.2105 0.085 Uiso 1 1 calc R . .
H38B H 0.0271 0.1967 0.2695 0.085 Uiso 1 1 calc R . .
H38C H 0.1617 0.1987 0.2458 0.085 Uiso 1 1 calc R . .
C39 C 0.0252(2) 0.33528(16) 0.30927(12) 0.0605(7) Uani 1 1 d . . .
H39A H 0.0571 0.3696 0.3449 0.091 Uiso 1 1 calc R . .
H39B H -0.0455 0.3066 0.3196 0.091 Uiso 1 1 calc R . .
H39C H -0.0081 0.3610 0.2677 0.091 Uiso 1 1 calc R . .
C40 C 0.57485(17) 0.42407(9) 0.36358(8) 0.0296(3) Uani 1 1 d . . .
H40 H 0.5800 0.3995 0.4067 0.036 Uiso 1 1 calc R . .
C41 C 0.70169(18) 0.40908(10) 0.34235(10) 0.0383(4) Uani 1 1 d . . .
H41A H 0.7068 0.3582 0.3327 0.057 Uiso 1 1 calc R . .
H41B H 0.7770 0.4225 0.3780 0.057 Uiso 1 1 calc R . .
H41C H 0.7029 0.4369 0.3027 0.057 Uiso 1 1 calc R . .
C42 C 0.5659(2) 0.50426(11) 0.37450(11) 0.0469(5) Uani 1 1 d . . .
H42A H 0.5588 0.5293 0.3325 0.070 Uiso 1 1 calc R . .
H42B H 0.6448 0.5204 0.4065 0.070 Uiso 1 1 calc R . .
H42C H 0.4882 0.5145 0.3914 0.070 Uiso 1 1 calc R . .
C51 C 0.43927(14) 0.14767(7) 0.52973(6) 0.0190(2) Uani 1 1 d . . .
C52 C 0.55684(14) 0.12349(8) 0.57176(7) 0.0228(3) Uani 1 1 d . . .
C53 C 0.56287(16) 0.05290(8) 0.59342(7) 0.0262(3) Uani 1 1 d . . .
H53A H 0.6418 0.0357 0.6215 0.031 Uiso 1 1 calc R . .
C54 C 0.45693(16) 0.00768(8) 0.57494(8) 0.0273(3) Uani 1 1 d . . .
H54A H 0.4633 -0.0403 0.5898 0.033 Uiso 1 1 calc R . .
C55 C 0.34147(16) 0.03259(8) 0.53468(8) 0.0263(3) Uani 1 1 d . . .
H55A H 0.2685 0.0013 0.5223 0.032 Uiso 1 1 calc R . .
C56 C 0.32973(14) 0.10269(7) 0.51177(7) 0.0220(3) Uani 1 1 d . . .
C57 C 0.67326(16) 0.17187(9) 0.59831(9) 0.0346(4) Uani 1 1 d . . .
H57 H 0.6525 0.2208 0.5798 0.041 Uiso 1 1 calc R . .
C58 C 0.7976(2) 0.14602(14) 0.58141(11) 0.0514(5) Uani 1 1 d . . .
H58A H 0.8212 0.0992 0.6015 0.077 Uiso 1 1 calc R . .
H58B H 0.8688 0.1799 0.5984 0.077 Uiso 1 1 calc R . .
H58C H 0.7835 0.1422 0.5334 0.077 Uiso 1 1 calc R . .
C59 C 0.7003(2) 0.17551(14) 0.67559(11) 0.0531(5) Uani 1 1 d . . .
H59A H 0.6190 0.1882 0.6884 0.080 Uiso 1 1 calc R . .
H59B H 0.7675 0.2116 0.6922 0.080 Uiso 1 1 calc R . .
H59C H 0.7312 0.1290 0.6944 0.080 Uiso 1 1 calc R . .
C60 C 0.19693(15) 0.12785(8) 0.47176(8) 0.0291(3) Uani 1 1 d . . .
H60 H 0.2075 0.1772 0.4557 0.035 Uiso 1 1 calc R . .
C61 C 0.14296(19) 0.08079(12) 0.41179(9) 0.0414(4) Uani 1 1 d . . .
H61A H 0.2102 0.0746 0.3866 0.062 Uiso 1 1 calc R . .
H61B H 0.0652 0.1034 0.3837 0.062 Uiso 1 1 calc R . .
H61C H 0.1188 0.0342 0.4265 0.062 Uiso 1 1 calc R . .
C62 C 0.09892(19) 0.13067(12) 0.51581(10) 0.0437(4) Uani 1 1 d . . .
H62A H 0.0860 0.0826 0.5315 0.066 Uiso 1 1 calc R . .
H62B H 0.0148 0.1494 0.4904 0.066 Uiso 1 1 calc R . .
H62C H 0.1333 0.1618 0.5537 0.066 Uiso 1 1 calc R . .

loop_
_atom_site_aniso_label
_atom_site_aniso_U_11
_atom_site_aniso_U_22
_atom_site_aniso_U_33
_atom_site_aniso_U_23
_atom_site_aniso_U_13
_atom_site_aniso_U_12
V1 0.01945(11) 0.01727(11) 0.01686(11) -0.00035(7) 0.00520(8) 0.00224(8)
N1 0.0311(7) 0.0295(6) 0.0290(6) -0.0075(5) 0.0036(5) 0.0008(5)
N2 0.0235(6) 0.0191(5) 0.0182(5) 0.0023(4) 0.0062(4) 0.0035(4)
N3 0.0206(5) 0.0170(5) 0.0180(5) 0.0012(4) 0.0057(4) 0.0017(4)
N4 0.0217(6) 0.0251(6) 0.0233(5) -0.0014(4) 0.0074(4) 0.0016(5)
O1 0.0941(15) 0.0782(13) 0.0642(11) -0.0490(10) -0.0010(10) 0.0077(11)
C1 0.0427(10) 0.0438(10) 0.0383(9) -0.0142(8) 0.0022(8) 0.0062(8)
C2 0.0258(7) 0.0185(6) 0.0239(6) 0.0013(5) 0.0084(5) 0.0036(5)
C3 0.0284(7) 0.0189(6) 0.0211(6) -0.0010(5) 0.0096(5) 0.0039(5)
C4 0.0229(6) 0.0199(6) 0.0191(6) 0.0002(5) 0.0076(5) 0.0011(5)
C5 0.0537(11) 0.0245(7) 0.0322(8) 0.0074(6) 0.0195(7) 0.0168(7)
C6 0.0495(10) 0.0274(7) 0.0245(7) 0.0041(6) 0.0195(7) 0.0092(7)
C11 0.0234(7) 0.0245(6) 0.0252(6) -0.0003(5) 0.0107(5) -0.0023(5)
C12 0.0701(13) 0.0302(8) 0.0264(8) 0.0035(6) 0.0162(8) 0.0034(8)
C13 0.1039(19) 0.0377(10) 0.0288(9) -0.0027(7) 0.0315(11) -0.0085(11)
C14 0.0541(11) 0.0327(8) 0.0481(10) -0.0158(7) 0.0350(9) -0.0176(8)
C15 0.0293(8) 0.0296(8) 0.0519(10) -0.0118(7) 0.0117(7) -0.0011(6)
C16 0.0264(7) 0.0283(7) 0.0307(7) -0.0032(6) 0.0042(6) 0.0020(6)
C17 0.0939(19) 0.0478(12) 0.0761(16) -0.0322(11) 0.0620(16) -0.0274(12)
C21 0.0228(7) 0.0231(6) 0.0236(6) 0.0021(5) 0.0060(5) 0.0014(5)
C22 0.0238(7) 0.0291(7) 0.0332(8) -0.0015(6) 0.0091(6) 0.0016(6)
C23 0.0224(7) 0.0385(9) 0.0474(10) -0.0056(7) 0.0088(7) -0.0022(6)
C24 0.0284(8) 0.0370(9) 0.0428(9) -0.0085(7) 0.0041(7) -0.0042(7)
C25 0.0327(8) 0.0305(8) 0.0333(8) -0.0054(6) 0.0078(6) 0.0005(6)
C26 0.0235(7) 0.0271(7) 0.0273(7) -0.0003(5) 0.0075(5) 0.0014(5)
C27 0.0373(11) 0.0613(14) 0.0713(15) -0.0298(12) 0.0063(10) -0.0122(10)
C31 0.0260(7) 0.0187(6) 0.0195(6) 0.0023(4) 0.0072(5) 0.0058(5)
C32 0.0265(7) 0.0283(7) 0.0237(7) 0.0045(5) 0.0051(5) 0.0030(6)
C33 0.0325(8) 0.0363(8) 0.0211(7) 0.0020(6) 0.0025(6) 0.0016(6)
C34 0.0412(9) 0.0354(8) 0.0187(6) 0.0038(6) 0.0084(6) 0.0044(7)
C35 0.0360(8) 0.0280(7) 0.0233(7) 0.0029(5) 0.0122(6) 0.0003(6)
C36 0.0293(7) 0.0199(6) 0.0218(6) 0.0009(5) 0.0089(5) 0.0024(5)
C37 0.0276(8) 0.0544(11) 0.0335(8) 0.0165(8) -0.0010(6) -0.0080(8)
C38 0.0440(12) 0.0505(12) 0.0623(14) 0.0138(10) -0.0129(10) -0.0164(9)
C39 0.0338(10) 0.098(2) 0.0536(13) 0.0027(13) 0.0185(9) -0.0023(11)
C40 0.0337(8) 0.0294(7) 0.0253(7) 0.0017(6) 0.0059(6) -0.0066(6)
C41 0.0328(9) 0.0374(9) 0.0447(10) 0.0038(7) 0.0093(7) -0.0048(7)
C42 0.0552(12) 0.0352(9) 0.0514(11) -0.0152(8) 0.0148(9) -0.0106(9)
C51 0.0230(6) 0.0167(5) 0.0182(5) 0.0013(4) 0.0068(5) 0.0030(5)
C52 0.0241(6) 0.0235(6) 0.0206(6) 0.0021(5) 0.0047(5) 0.0032(5)
C53 0.0287(7) 0.0240(7) 0.0259(7) 0.0047(5) 0.0067(5) 0.0077(6)
C54 0.0351(8) 0.0197(6) 0.0291(7) 0.0046(5) 0.0116(6) 0.0056(6)
C55 0.0300(7) 0.0206(6) 0.0292(7) 0.0019(5) 0.0090(6) -0.0005(5)
C56 0.0242(7) 0.0204(6) 0.0221(6) 0.0014(5) 0.0068(5) 0.0015(5)
C57 0.0268(8) 0.0282(7) 0.0428(9) 0.0065(6) -0.0034(6) 0.0005(6)
C58 0.0347(10) 0.0810(16) 0.0429(10) -0.0198(10) 0.0178(8) -0.0126(10)
C59 0.0470(12) 0.0695(15) 0.0427(11) -0.0172(10) 0.0103(9) -0.0062(11)
C60 0.0238(7) 0.0259(7) 0.0355(8) 0.0061(6) 0.0028(6) -0.0012(6)
C61 0.0308(9) 0.0531(11) 0.0363(9) -0.0021(8) 0.0000(7) -0.0047(8)
C62 0.0296(9) 0.0542(11) 0.0473(10) -0.0004(9) 0.0089(7) 0.0119(8)

loop_
_atom_type_symbol
_atom_type_description
_atom_type_scat_dispersion_real
_atom_type_scat_dispersion_imag
_atom_type_scat_source
C C 0.0033 0.0016 'International Tables Vol C Tables 4.2.6.8 and 6.1.1.4'
H H 0.0000 0.0000 'International Tables Vol C Tables 4.2.6.8 and 6.1.1.4'
N N 0.0061 0.0033 'International Tables Vol C Tables 4.2.6.8 and 6.1.1.4'
O O 0.0106 0.0060 'International Tables Vol C Tables 4.2.6.8 and 6.1.1.4'
V V 0.3005 0.5294 'International Tables Vol C Tables 4.2.6.8 and 6.1.1.4'

loop_
_geom_angle_atom_site_label_1
_geom_angle_atom_site_label_2
_geom_angle_atom_site_label_3
_geom_angle
_geom_angle_site_symmetry_1
_geom_angle_site_symmetry_3
_geom_angle_publ_flag
N4 V1 N1 110.00(6) . . ?
N4 V1 N2 114.59(5) . . ?
N1 V1 N2 110.04(6) . . ?
N4 V1 N3 116.30(5) . . ?
N1 V1 N3 110.10(6) . . ?
N2 V1 N3 94.97(5) . . ?
C1 N1 V1 162.65(16) . . ?
C2 N2 C31 120.71(11) . . ?
C2 N2 V1 123.43(9) . . ?
C31 N2 V1 115.82(8) . . ?
C4 N3 C51 119.19(11) . . ?
C4 N3 V1 123.10(9) . . ?
C51 N3 V1 117.64(8) . . ?
C21 N4 C11 118.64(12) . . ?
C21 N4 V1 127.86(10) . . ?
C11 N4 V1 113.50(9) . . ?
N1 C1 O1 177.6(3) . . ?
N2 C2 C3 123.17(12) . . ?
N2 C2 C5 121.10(13) . . ?
C3 C2 C5 115.72(12) . . ?
C4 C3 C2 129.51(12) . . ?
C4 C3 H3A 115.2 . . ?
C2 C3 H3A 115.2 . . ?
N3 C4 C3 123.06(12) . . ?
N3 C4 C6 120.63(12) . . ?
C3 C4 C6 116.28(12) . . ?
C2 C5 H5A 109.5 . . ?
C2 C5 H5B 109.5 . . ?
H5A C5 H5B 109.5 . . ?
C2 C5 H5C 109.5 . . ?
H5A C5 H5C 109.5 . . ?
H5B C5 H5C 109.5 . . ?
C4 C6 H6A 109.5 . . ?
C4 C6 H6B 109.5 . . ?
H6A C6 H6B 109.5 . . ?
C4 C6 H6C 109.5 . . ?
H6A C6 H6C 109.5 . . ?
H6B C6 H6C 109.5 . . ?
C16 C11 C12 118.17(15) . . ?
C16 C11 N4 121.29(13) . . ?
C12 C11 N4 120.43(14) . . ?
C11 C12 C13 120.17(18) . . ?
C11 C12 H12A 119.9 . . ?
C13 C12 H12A 119.9 . . ?
C14 C13 C12 121.78(18) . . ?
C14 C13 H13A 119.1 . . ?
C12 C13 H13A 119.1 . . ?
C15 C14 C13 117.59(16) . . ?
C15 C14 C17 121.4(2) . . ?
C13 C14 C17 121.0(2) . . ?
C14 C15 C16 121.24(17) . . ?
C14 C15 H15A 119.4 . . ?
C16 C15 H15A 119.4 . . ?
C11 C16 C15 120.93(16) . . ?
C11 C16 H16A 119.5 . . ?
C15 C16 H16A 119.5 . . ?
C14 C17 H17A 109.5 . . ?
C14 C17 H17B 109.5 . . ?
H17A C17 H17B 109.5 . . ?
C14 C17 H17C 109.5 . . ?
H17A C17 H17C 109.5 . . ?
H17B C17 H17C 109.5 . . ?
C22 C21 N4 123.41(13) . . ?
C22 C21 C26 117.22(14) . . ?
N4 C21 C26 119.34(13) . . ?
C23 C22 C21 120.55(15) . . ?
C23 C22 H22A 119.7 . . ?
C21 C22 H22A 119.7 . . ?
C24 C23 C22 122.19(16) . . ?
C24 C23 H23A 118.9 . . ?
C22 C23 H23A 118.9 . . ?
C23 C24 C25 117.13(15) . . ?
C23 C24 C27 121.73(17) . . ?
C25 C24 C27 121.14(17) . . ?
C26 C25 C24 121.60(15) . . ?
C26 C25 H25A 119.2 . . ?
C24 C25 H25A 119.2 . . ?
C25 C26 C21 121.31(14) . . ?
C25 C26 H26A 119.3 . . ?
C21 C26 H26A 119.3 . . ?
C24 C27 H27A 109.5 . . ?
C24 C27 H27B 109.5 . . ?
H27A C27 H27B 109.5 . . ?
C24 C27 H27C 109.5 . . ?
H27A C27 H27C 109.5 . . ?
H27B C27 H27C 109.5 . . ?
C36 C31 C32 121.38(13) . . ?
C36 C31 N2 120.16(13) . . ?
C32 C31 N2 118.43(13) . . ?
C33 C32 C31 117.89(14) . . ?
C33 C32 C37 119.07(14) . . ?
C31 C32 C37 122.98(13) . . ?
C34 C33 C32 121.60(15) . . ?
C34 C33 H33A 119.2 . . ?
C32 C33 H33A 119.2 . . ?
C33 C34 C35 119.89(14) . . ?
C33 C34 H34A 120.1 . . ?
C35 C34 H34A 120.1 . . ?
C34 C35 C36 121.15(15) . . ?
C34 C35 H35A 119.4 . . ?
C36 C35 H35A 119.4 . . ?
C35 C36 C31 118.08(14) . . ?
C35 C36 C40 118.54(13) . . ?
C31 C36 C40 123.35(13) . . ?
C32 C37 C38 113.04(17) . . ?
C32 C37 C39 109.69(18) . . ?
C38 C37 C39 110.21(18) . . ?
C32 C37 H37 107.9 . . ?
C38 C37 H37 107.9 . . ?
C39 C37 H37 107.9 . . ?
C37 C38 H38A 109.5 . . ?
C37 C38 H38B 109.5 . . ?
H38A C38 H38B 109.5 . . ?
C37 C38 H38C 109.5 . . ?
H38A C38 H38C 109.5 . . ?
H38B C38 H38C 109.5 . . ?
C37 C39 H39A 109.5 . . ?
C37 C39 H39B 109.5 . . ?
H39A C39 H39B 109.5 . . ?
C37 C39 H39C 109.5 . . ?
H39A C39 H39C 109.5 . . ?
H39B C39 H39C 109.5 . . ?
C36 C40 C41 112.47(14) . . ?
C36 C40 C42 111.51(15) . . ?
C41 C40 C42 108.28(15) . . ?
C36 C40 H40 108.1 . . ?
C41 C40 H40 108.1 . . ?
C42 C40 H40 108.1 . . ?
C40 C41 H41A 109.5 . . ?
C40 C41 H41B 109.5 . . ?
H41A C41 H41B 109.5 . . ?
C40 C41 H41C 109.5 . . ?
H41A C41 H41C 109.5 . . ?
H41B C41 H41C 109.5 . . ?
C40 C42 H42A 109.5 . . ?
C40 C42 H42B 109.5 . . ?
H42A C42 H42B 109.5 . . ?
C40 C42 H42C 109.5 . . ?
H42A C42 H42C 109.5 . . ?
H42B C42 H42C 109.5 . . ?
C56 C51 C52 120.84(12) . . ?
C56 C51 N3 118.20(12) . . ?
C52 C51 N3 120.95(12) . . ?
C53 C52 C51 118.24(14) . . ?
C53 C52 C57 118.64(13) . . ?
C51 C52 C57 122.98(13) . . ?
C54 C53 C52 121.49(14) . . ?
C54 C53 H53A 119.3 . . ?
C52 C53 H53A 119.3 . . ?
C53 C54 C55 119.57(14) . . ?
C53 C54 H54A 120.2 . . ?
C55 C54 H54A 120.2 . . ?
C54 C55 C56 121.40(14) . . ?
C54 C55 H55A 119.3 . . ?
C56 C55 H55A 119.3 . . ?
C55 C56 C51 118.43(13) . . ?
C55 C56 C60 118.44(13) . . ?
C51 C56 C60 123.04(12) . . ?
C58 C57 C52 112.78(16) . . ?
C58 C57 C59 107.34(16) . . ?
C52 C57 C59 109.54(15) . . ?
C58 C57 H57 109.0 . . ?
C52 C57 H57 109.0 . . ?
C59 C57 H57 109.0 . . ?
C57 C58 H58A 109.5 . . ?
C57 C58 H58B 109.5 . . ?
H58A C58 H58B 109.5 . . ?
C57 C58 H58C 109.5 . . ?
H58A C58 H58C 109.5 . . ?
H58B C58 H58C 109.5 . . ?
C57 C59 H59A 109.5 . . ?
C57 C59 H59B 109.5 . . ?
H59A C59 H59B 109.5 . . ?
C57 C59 H59C 109.5 . . ?
H59A C59 H59C 109.5 . . ?
H59B C59 H59C 109.5 . . ?
C56 C60 C61 112.56(14) . . ?
C56 C60 C62 109.82(14) . . ?
C61 C60 C62 109.87(15) . . ?
C56 C60 H60 108.2 . . ?
C61 C60 H60 108.2 . . ?
C62 C60 H60 108.2 . . ?
C60 C61 H61A 109.5 . . ?
C60 C61 H61B 109.5 . . ?
H61A C61 H61B 109.5 . . ?
C60 C61 H61C 109.5 . . ?
H61A C61 H61C 109.5 . . ?
H61B C61 H61C 109.5 . . ?
C60 C62 H62A 109.5 . . ?
C60 C62 H62B 109.5 . . ?
H62A C62 H62B 109.5 . . ?
C60 C62 H62C 109.5 . . ?
H62A C62 H62C 109.5 . . ?
H62B C62 H62C 109.5 . . ?

loop_
_geom_bond_atom_site_label_1
_geom_bond_atom_site_label_2
_geom_bond_distance
_geom_bond_site_symmetry_2
_geom_bond_publ_flag
V1 N4 1.9210(13) . ?
V1 N1 1.9409(14) . ?
V1 N2 1.9675(12) . ?
V1 N3 1.9742(12) . ?
N1 C1 1.173(2) . ?
N2 C2 1.3375(17) . ?
N2 C31 1.4532(17) . ?
N3 C4 1.3436(17) . ?
N3 C51 1.4516(17) . ?
N4 C21 1.4020(19) . ?
N4 C11 1.4341(18) . ?
O1 C1 1.182(2) . ?
C2 C3 1.4001(19) . ?
C2 C5 1.510(2) . ?
C3 C4 1.3972(19) . ?
C3 H3A 0.9500 . ?
C4 C6 1.507(2) . ?
C5 H5A 0.9800 . ?
C5 H5B 0.9800 . ?
C5 H5C 0.9800 . ?
C6 H6A 0.9800 . ?
C6 H6B 0.9800 . ?
C6 H6C 0.9800 . ?
C11 C16 1.385(2) . ?
C11 C12 1.388(2) . ?
C12 C13 1.390(3) . ?
C12 H12A 0.9500 . ?
C13 C14 1.383(3) . ?
C13 H13A 0.9500 . ?
C14 C15 1.381(3) . ?
C14 C17 1.511(3) . ?
C15 C16 1.388(2) . ?
C15 H15A 0.9500 . ?
C16 H16A 0.9500 . ?
C17 H17A 0.9800 . ?
C17 H17B 0.9800 . ?
C17 H17C 0.9800 . ?
C21 C22 1.398(2) . ?
C21 C26 1.403(2) . ?
C22 C23 1.389(2) . ?
C22 H22A 0.9500 . ?
C23 C24 1.388(3) . ?
C23 H23A 0.9500 . ?
C24 C25 1.389(2) . ?
C24 C27 1.513(3) . ?
C25 C26 1.382(2) . ?
C25 H25A 0.9500 . ?
C26 H26A 0.9500 . ?
C27 H27A 0.9800 . ?
C27 H27B 0.9800 . ?
C27 H27C 0.9800 . ?
C31 C36 1.405(2) . ?
C31 C32 1.407(2) . ?
C32 C33 1.396(2) . ?
C32 C37 1.520(2) . ?
C33 C34 1.380(2) . ?
C33 H33A 0.9500 . ?
C34 C35 1.379(2) . ?
C34 H34A 0.9500 . ?
C35 C36 1.402(2) . ?
C35 H35A 0.9500 . ?
C36 C40 1.518(2) . ?
C37 C38 1.523(3) . ?
C37 C39 1.536(3) . ?
C37 H37 1.0000 . ?
C38 H38A 0.9800 . ?
C38 H38B 0.9800 . ?
C38 H38C 0.9800 . ?
C39 H39A 0.9800 . ?
C39 H39B 0.9800 . ?
C39 H39C 0.9800 . ?
C40 C41 1.523(3) . ?
C40 C42 1.528(3) . ?
C40 H40 1.0000 . ?
C41 H41A 0.9800 . ?
C41 H41B 0.9800 . ?
C41 H41C 0.9800 . ?
C42 H42A 0.9800 . ?
C42 H42B 0.9800 . ?
C42 H42C 0.9800 . ?
C51 C56 1.402(2) . ?
C51 C52 1.4072(19) . ?
C52 C53 1.396(2) . ?
C52 C57 1.516(2) . ?
C53 C54 1.378(2) . ?
C53 H53A 0.9500 . ?
C54 C55 1.380(2) . ?
C54 H54A 0.9500 . ?
C55 C56 1.395(2) . ?
C55 H55A 0.9500 . ?
C56 C60 1.518(2) . ?
C57 C58 1.508(3) . ?
C57 C59 1.570(3) . ?
C57 H57 1.0000 . ?
C58 H58A 0.9800 . ?
C58 H58B 0.9800 . ?
C58 H58C 0.9800 . ?
C59 H59A 0.9800 . ?
C59 H59B 0.9800 . ?
C59 H59C 0.9800 . ?
C60 C61 1.526(2) . ?
C60 C62 1.532(3) . ?
C60 H60 1.0000 . ?
C61 H61A 0.9800 . ?
C61 H61B 0.9800 . ?
C61 H61C 0.9800 . ?
C62 H62A 0.9800 . ?
C62 H62B 0.9800 . ?
C62 H62C 0.9800 . ?
